data_1536211
loop_
_publ_author_name
'Wang, M.'
'MacLean, E.J.'
'Mar, A.'

_publ_section_title
;
 Structure determination of niobium palladium arsenide, Nb5 Pd4 As4, from
 a 5 x 5 x 5 micro-m(exp3) crystal with synchrotron radiation
;
_journal_name_full 'Journal of Solid State Chemistry'
_journal_page_first 232
_journal_page_last 236
_journal_volume 172
_journal_year 2003
_chemical_formula_sum 'As4 Nb5 Pd4'
_chemical_name_systematic 'Nb5 Pd4 As4'
_space_group_IT_number 87
_symmetry_space_group_name_Hall '-I 4'
_symmetry_space_group_name_H-M 'I 4/m'
_cell_angle_alpha 90
_cell_angle_beta 90
_cell_angle_gamma 90
_cell_formula_units_Z 2
_cell_length_a 10.4457
_cell_length_b 10.4457
_cell_length_c 3.7868
_cell_volume 413.188
_citation_journal_id_ASTM JSSCBI
_cod_data_source_file Wang_JSSCBI_2003_882.cif
_cod_data_source_block As4Nb5Pd4
_cod_original_cell_volume 413.1877
_cod_database_code 1536211

loop_
_symmetry_equiv_pos_as_xyz
x,y,z
-y,x,z
-x,-y,z
y,-x,z
-x,-y,-z
y,-x,-z
x,y,-z
-y,x,-z
x+1/2,y+1/2,z+1/2
-y+1/2,x+1/2,z+1/2
-x+1/2,-y+1/2,z+1/2
y+1/2,-x+1/2,z+1/2
-x+1/2,-y+1/2,-z+1/2
y+1/2,-x+1/2,-z+1/2
x+1/2,y+1/2,-z+1/2
-y+1/2,x+1/2,-z+1/2

loop_
_atom_site_label
_atom_site_type_symbol
_atom_site_fract_x
_atom_site_fract_y
_atom_site_fract_z
_atom_site_occupancy
_atom_site_U_iso_or_equiv
As1 As-3 0.06659 0.24482 0 1 0.0
Nb2 Nb+2 0.30972 0.38055 0 1 0.0
Pd1 Pd 0.40547 0.11028 0 1 0.0
Nb1 Nb+2 0 0 0 1 0.0
